data_1528580
loop_
_publ_author_name
'Holman, K.L.'
'Huang, Q.'
'Trzebiatowski, K.'
'Klimczuk, T.'
'Cava, R.J.'
'Lynn, J.W.'
'Bos, J.W.G.'
'Morosan, E.'

_publ_section_title
;
 Synthesis and properties of the double perovskites La2 Ni V O6, La2 Co V
 O6, and La2 Co Ti O6
;
_journal_name_full 'Journal of Solid State Chemistry'
_journal_page_first 75
_journal_page_last 83
_journal_volume 180
_journal_year 2007
_chemical_formula_sum 'Co0.5 La O3 Ti0.5'
_chemical_name_systematic 'La Co0.50 Ti0.50 O3'
_space_group_IT_number 14
_symmetry_space_group_name_Hall '-P 2yn'
_symmetry_space_group_name_H-M 'P 1 21/n 1'
_cell_angle_alpha 90
_cell_angle_beta 89.955
_cell_angle_gamma 90
_cell_formula_units_Z 4
_cell_length_a 5.5703
_cell_length_b 5.5957
_cell_length_c 7.8797
_cell_volume 245.608
_citation_journal_id_ASTM JSSCBI
_cod_data_source_file Holman_JSSCBI_2007_1217.cif
_cod_data_source_block Co0.5La1O3Ti0.5
_cod_original_sg_symbol_Hall '-P 2ybc (x-z,y,z)'
_cod_original_formula_sum 'Co0.5 La1 O3 Ti0.5'
_cod_database_code 1528580

loop_
_symmetry_equiv_pos_as_xyz
x,y,z
-x+1/2,y+1/2,-z+1/2
-x,-y,-z
x-1/2,-y-1/2,z-1/2

loop_
_atom_site_label
_atom_site_type_symbol
_atom_site_fract_x
_atom_site_fract_y
_atom_site_fract_z
_atom_site_occupancy
_atom_site_U_iso_or_equiv
Ti1 Ti+4 0.5 0 0 0.891 0.0
O2 O-2 0.4239 0.984 0.2493 1 0.0
O3 O-2 0.2263 0.209 -0.0434 1 0.0
Co2 Co+2 0.5 0 0 0.109 0.0
La1 La+3 0.5073 0.5336 0.2478 1 0.0
Co1 Co+2 0 0.5 0 0.891 0.0
O1 O-2 0.2992 0.7175 -0.0365 1 0.0
Ti2 Ti+4 0 0.5 0 0.109 0.0
